data_7716947
loop_
_publ_author_name
'Cropley, Jessica D.'
'Mitchell, Amanda C.'
'Fritsch, Nicole A.'
'Ho, Marissa'
'Wells, Timothy D.'
'Reynolds, Todd M.'
'Brennessel, William W.'
'McNamara, William R.'

_publ_section_title
;
 Mononuclear Fe(III) Schiff base antipyrine complexes for catalytic
 hydrogen generation.
;
_journal_issue 37
_journal_name_full 'Dalton transactions (Cambridge, England : 2003)'
_journal_page_first 15421
_journal_page_last 15426
_journal_paper_doi 10.1039/d4dt01876a
_journal_volume 53
_journal_year 2024
_chemical_formula_moiety 'C26 H30 Fe N6 O4, C3.5 H5, 3(N O3)'
_chemical_formula_sum 'C29.5 H35.5 Fe N9 O13'
_chemical_formula_weight 780.02
_chemical_name_common 'FeBAME (NO3)3'
_chemical_name_systematic 'Diaqua Iron (III) N,N?- bis(4-antipyrlmethylidene)ethylenediamine trinitrate'
_chemical_properties_physical Air-sensitive
_space_group_crystal_system triclinic
_space_group_IT_number 2
_space_group_name_Hall '-P 1'
_space_group_name_H-M_alt 'P -1'
_atom_sites_solution_hydrogens mixed
_audit_creation_method SHELXL-2019/3
_audit_update_record
;
2024-05-06 deposited with the CCDC.	2024-09-03 downloaded from the CCDC.
;
_cell_angle_alpha 115.034(2)
_cell_angle_beta 94.913(2)
_cell_angle_gamma 104.992(2)
_cell_formula_units_Z 2
_cell_length_a 9.8121(5)
_cell_length_b 14.4735(7)
_cell_length_c 15.1409(7)
_cell_measurement_reflns_used 9480
_cell_measurement_temperature 100(2)
_cell_measurement_theta_max 26.02
_cell_measurement_theta_min 2.20
_cell_volume 1834.57(16)
_computing_cell_refinement 'SAINTPLUS (Bruker AXS, 2004)'
_computing_data_collection 'APEX5 (Bruker AXS, 2023)'
_computing_data_reduction SAINTPLUS
_computing_molecular_graphics 'SHELXLE (Hubschle, 2011)'
_computing_publication_material 'Mercury 2022.2.2 (CCDC, 2022)'
_computing_structure_refinement 'SHELXL-2018/3 (Sheldrick, 2018)'
_computing_structure_solution 'SHELXT 2018/2 (Sheldrick, 2018)'
_diffrn_ambient_temperature 100(2)
_diffrn_measured_fraction_theta_full 0.993
_diffrn_measured_fraction_theta_max 0.992
_diffrn_measurement_device_type 'Bruker D8 Venture Photon 3'
_diffrn_measurement_method '\f and \w scans'
_diffrn_radiation_monochromator 'multi-layer optics'
_diffrn_radiation_source Imus
_diffrn_radiation_type MoK\a
_diffrn_radiation_wavelength 0.71073
_diffrn_reflns_av_R_equivalents 0.0267
_diffrn_reflns_av_unetI/netI 0.0130
_diffrn_reflns_Laue_measured_fraction_full 0.993
_diffrn_reflns_Laue_measured_fraction_max 0.992
_diffrn_reflns_limit_h_max 12
_diffrn_reflns_limit_h_min -12
_diffrn_reflns_limit_k_max 17
_diffrn_reflns_limit_k_min -17
_diffrn_reflns_limit_l_max 18
_diffrn_reflns_limit_l_min -18
_diffrn_reflns_number 75172
_diffrn_reflns_point_group_measured_fraction_full 0.993
_diffrn_reflns_point_group_measured_fraction_max 0.992
_diffrn_reflns_theta_full 25.242
_diffrn_reflns_theta_max 26.024
_diffrn_reflns_theta_min 2.204
_exptl_absorpt_coefficient_mu 0.485
_exptl_absorpt_correction_T_max 0.7453
_exptl_absorpt_correction_T_min 0.7061
_exptl_absorpt_correction_type multi-scan
_exptl_absorpt_process_details 'SADABS (Sheldrick, 2004)'
_exptl_crystal_colour red
_exptl_crystal_density_diffrn 1.412
_exptl_crystal_description needle
_exptl_crystal_F_000 811
_exptl_crystal_recrystallization_method 'Re-crystallisation from solvent: Methanol, Toluene'
_exptl_crystal_size_max 0.250
_exptl_crystal_size_mid 0.050
_exptl_crystal_size_min 0.040
_refine_diff_density_max 0.645
_refine_diff_density_min -0.475
_refine_diff_density_rms 0.050
_refine_ls_extinction_method none
_refine_ls_goodness_of_fit_ref 1.044
_refine_ls_hydrogen_treatment mixed
_refine_ls_matrix_type full
_refine_ls_number_parameters 523
_refine_ls_number_reflns 7168
_refine_ls_number_restraints 7
_refine_ls_restrained_S_all 1.046
_refine_ls_R_factor_all 0.0386
_refine_ls_R_factor_gt 0.0352
_refine_ls_shift/su_max 0.001
_refine_ls_shift/su_mean 0.000
_refine_ls_structure_factor_coef Fsqd
_refine_ls_weighting_details 'w=1/[\s^2^(Fo^2^)+(0.0500P)^2^+1.3250P] where P=(Fo^2^+2Fc^2^)/3'
_refine_ls_weighting_scheme calc
_refine_ls_wR_factor_gt 0.0934
_refine_ls_wR_factor_ref 0.0959
_reflns_Friedel_coverage 0.000
_reflns_number_gt 6579
_reflns_number_total 7168
_reflns_threshold_expression 'I > 2\s(I)'
_cod_data_source_file d4dt01876a2.cif
_cod_data_source_block mo_wrm012_0m_a_sq
_cod_depositor_comments 'Adding full bibliography for 7716945--7716947.cif.'
_cod_original_formula_sum 'C29.50 H35.50 Fe N9 O13'
_cod_database_code 7716947
_shelx_shelxl_version_number 2019/3
_shelx_space_group_comment
; 
The symmetry employed for this shelxl refinement is uniquely defined 
by the following loop, which should always be used as a source of 
symmetry information in preference to the above space-group names. 
They are only intended as comments. 
;
_shelx_estimated_absorpt_t_min 0.888
_shelx_estimated_absorpt_t_max 0.981

loop_
_space_group_symop_operation_xyz
'x, y, z'
'-x, -y, -z'

loop_
_atom_site_label
_atom_site_type_symbol
_atom_site_fract_x
_atom_site_fract_y
_atom_site_fract_z
_atom_site_U_iso_or_equiv
_atom_site_adp_type
_atom_site_occupancy
_atom_site_site_symmetry_order
_atom_site_calc_flag
_atom_site_refinement_flags_posn
_atom_site_refinement_flags_adp
_atom_site_refinement_flags_occupancy
_atom_site_disorder_assembly
_atom_site_disorder_group
Fe1 Fe 0.75018(2) 0.48902(2) 0.79842(2) 0.01963(8) Uani 1 1 d . . . . .
O1 O 0.61393(12) 0.38774(9) 0.66838(8) 0.0222(2) Uani 1 1 d . . . . .
O2 O 0.88749(12) 0.58089(10) 0.75880(9) 0.0228(2) Uani 1 1 d . . . . .
O3 O 0.88761(14) 0.40372(11) 0.78081(11) 0.0309(3) Uani 1 1 d D . . . .
H1C H 0.860(3) 0.3350(14) 0.7751(19) 0.046 Uiso 1 1 d D U . . .
H1D H 0.972(2) 0.4195(19) 0.7605(18) 0.046 Uiso 1 1 d D U . . .
O4 O 0.61439(13) 0.57799(10) 0.82118(9) 0.0242(3) Uani 1 1 d D . . . .
H1A H 0.5205(18) 0.5489(17) 0.7846(15) 0.036 Uiso 1 1 d D U . . .
H1B H 0.623(2) 0.6326(15) 0.8830(13) 0.036 Uiso 1 1 d D U . . .
O5 O 0.12683(14) 0.40305(12) 0.70765(10) 0.0362(3) Uani 1 1 d . . . . .
O6 O 0.24470(16) 0.56465(11) 0.82527(10) 0.0348(3) Uani 1 1 d . . . . .
O7 O 0.34540(13) 0.48367(11) 0.70633(9) 0.0294(3) Uani 1 1 d . . . . .
O8 O 0.36694(15) 0.27661(10) 0.99838(9) 0.0295(3) Uani 1 1 d . . . . .
O9 O 0.44519(17) 0.18500(13) 1.06137(11) 0.0407(3) Uani 1 1 d . . . . .
O10 O 0.41193(15) 0.13237(11) 0.90209(10) 0.0333(3) Uani 1 1 d . . . . .
O11 O 0.1697(2) 0.77897(12) 0.21455(11) 0.0470(4) Uani 1 1 d . . . . .
O12A O 0.2487(17) 0.8322(5) 0.3687(5) 0.267(8) Uani 0.560(7) 1 d . . P A 1
O13A O 0.2147(6) 0.9437(3) 0.3209(4) 0.0803(15) Uani 0.560(7) 1 d . . P A 1
N9A N 0.2068(8) 0.8517(3) 0.3008(4) 0.0604(15) Uani 0.560(7) 1 d . . P A 1
O12B O 0.1105(7) 0.8461(5) 0.3516(4) 0.083(2) Uani 0.440(7) 1 d . . P A 2
O13B O 0.1471(7) 0.9391(3) 0.2716(5) 0.0632(19) Uani 0.440(7) 1 d . . P A 2
N9B N 0.1429(7) 0.8566(4) 0.2764(4) 0.0390(13) Uani 0.440(7) 1 d . . P A 2
N1 N 0.38752(15) 0.26656(11) 0.57647(11) 0.0223(3) Uani 1 1 d . . . . .
N2 N 0.26856(16) 0.20549(13) 0.59372(12) 0.0290(3) Uani 1 1 d . . . . .
N3 N 0.64420(16) 0.40133(12) 0.86701(11) 0.0242(3) Uani 1 1 d . . . . .
N4 N 1.09305(15) 0.71885(11) 0.78629(11) 0.0218(3) Uani 1 1 d . . . . .
N5 N 1.20021(15) 0.79983(11) 0.86805(11) 0.0235(3) Uani 1 1 d . . . . .
N6 N 0.85562(15) 0.59047(12) 0.95191(10) 0.0236(3) Uani 1 1 d . . . . .
N7 N 0.23908(16) 0.48481(12) 0.74768(10) 0.0241(3) Uani 1 1 d . . . . .
N8 N 0.40911(16) 0.19676(12) 0.98774(11) 0.0262(3) Uani 1 1 d . . . . .
C1 C 0.38836(18) 0.26825(14) 0.48233(12) 0.0223(3) Uani 1 1 d . . . . .
C2 C 0.38136(18) 0.35933(14) 0.47530(13) 0.0240(3) Uani 1 1 d . . . . .
H2 H 0.374038 0.419537 0.531409 0.029 Uiso 1 1 calc R U . . .
C3 C 0.38530(19) 0.36062(16) 0.38426(14) 0.0295(4) Uani 1 1 d . . . . .
H3 H 0.382079 0.422639 0.377954 0.035 Uiso 1 1 calc R U . . .
C4 C 0.3939(2) 0.27161(17) 0.30270(14) 0.0333(4) Uani 1 1 d . . . . .
H4 H 0.396784 0.272916 0.240667 0.040 Uiso 1 1 calc R U . . .
C5 C 0.3984(2) 0.18138(17) 0.31102(15) 0.0383(5) Uani 1 1 d . . . . .
H5 H 0.402470 0.120228 0.254381 0.046 Uiso 1 1 calc R U . . .
C6 C 0.3968(2) 0.17911(15) 0.40182(14) 0.0327(4) Uani 1 1 d . . . . .
H6 H 0.401554 0.117425 0.408235 0.039 Uiso 1 1 calc R U . . .
C7 C 0.49236(18) 0.32270(13) 0.66147(12) 0.0214(3) Uani 1 1 d . . . . .
C8 C 0.4384(2) 0.29341(15) 0.73307(13) 0.0272(4) Uani 1 1 d . . . . .
C9 C 0.2981(2) 0.22154(17) 0.68734(14) 0.0336(4) Uani 1 1 d . . . . .
C10 C 0.5179(2) 0.32960(15) 0.83148(13) 0.0277(4) Uani 1 1 d . . . . .
H10 H 0.476296 0.299842 0.871941 0.033 Uiso 1 1 calc R U . . .
C11 C 0.1897(3) 0.1713(2) 0.73116(18) 0.0530(7) Uani 1 1 d . . . . .
H11A H 0.237169 0.183768 0.796703 0.080 Uiso 1 1 calc R U . . .
H11B H 0.148302 0.093579 0.686688 0.080 Uiso 1 1 calc R U . . .
H11C H 0.112466 0.203728 0.738861 0.080 Uiso 1 1 calc R U . . .
C12 C 0.1353(2) 0.14113(17) 0.51723(15) 0.0353(4) Uani 1 1 d . . . . .
H12A H 0.056954 0.119524 0.547708 0.053 Uiso 1 1 calc R U . . .
H12B H 0.148787 0.076617 0.465914 0.053 Uiso 1 1 calc R U . . .
H12C H 0.110442 0.183876 0.486540 0.053 Uiso 1 1 calc R U . . .
C13 C 0.99691(17) 0.66184(13) 0.81906(12) 0.0207(3) Uani 1 1 d . . . . .
C14 C 1.16996(18) 0.79661(14) 0.95097(13) 0.0239(3) Uani 1 1 d . . . . .
C15 C 1.04355(18) 0.70957(14) 0.92408(12) 0.0222(3) Uani 1 1 d . . . . .
C16 C 0.97136(18) 0.67272(14) 0.98710(13) 0.0235(3) Uani 1 1 d . . . . .
H16 H 1.010249 0.710256 1.057198 0.028 Uiso 1 1 calc R U . . .
C17 C 0.7229(2) 0.43414(16) 0.96793(13) 0.0286(4) Uani 1 1 d . . . . .
H17A H 0.800991 0.401830 0.964260 0.034 Uiso 1 1 calc R U . . .
H17B H 0.656279 0.409477 1.004954 0.034 Uiso 1 1 calc R U . . .
C18 C 0.7866(2) 0.55665(16) 1.02084(13) 0.0277(4) Uani 1 1 d . . . . .
H18A H 0.709294 0.588844 1.039414 0.033 Uiso 1 1 calc R U . . .
H18B H 0.859002 0.581122 1.082592 0.033 Uiso 1 1 calc R U . . .
C19 C 1.10613(18) 0.68745(13) 0.68488(13) 0.0221(3) Uani 1 1 d . . . . .
C20 C 1.22599(19) 0.66001(14) 0.65505(14) 0.0264(4) Uani 1 1 d . . . . .
H20 H 1.301039 0.663417 0.701504 0.032 Uiso 1 1 calc R U . . .
C21 C 1.2337(2) 0.62748(16) 0.55579(15) 0.0316(4) Uani 1 1 d . . . . .
H21 H 1.315837 0.610018 0.534097 0.038 Uiso 1 1 calc R U . . .
C22 C 1.1220(2) 0.62034(17) 0.48817(15) 0.0349(4) Uani 1 1 d . . . . .
H22 H 1.127851 0.597909 0.420288 0.042 Uiso 1 1 calc R U . . .
C23 C 1.0022(2) 0.64568(17) 0.51900(15) 0.0346(4) Uani 1 1 d . . . . .
H23 H 0.924866 0.638867 0.471905 0.042 Uiso 1 1 calc R U . . .
C24 C 0.99421(19) 0.68102(15) 0.61834(14) 0.0286(4) Uani 1 1 d . . . . .
H24 H 0.913255 0.700470 0.640292 0.034 Uiso 1 1 calc R U . . .
C25 C 1.30619(19) 0.88596(15) 0.85923(15) 0.0287(4) Uani 1 1 d . . . . .
H25A H 1.325009 0.954575 0.919364 0.043 Uiso 1 1 calc R U . . .
H25B H 1.267921 0.891610 0.800436 0.043 Uiso 1 1 calc R U . . .
H25C H 1.396506 0.869297 0.851996 0.043 Uiso 1 1 calc R U . . .
C26 C 1.2591(2) 0.88009(15) 1.05152(14) 0.0307(4) Uani 1 1 d . . . . .
H26A H 1.222721 0.862483 1.102713 0.046 Uiso 1 1 calc R U . . .
H26B H 1.253206 0.950763 1.063164 0.046 Uiso 1 1 calc R U . . .
H26C H 1.360042 0.882034 1.054962 0.046 Uiso 1 1 calc R U . . .
C31 C 1.0177(3) 1.0311(2) 0.1020(3) 0.0646(8) Uani 1 1 d . . . . .
C32 C 0.9247(3) 0.9301(2) 0.0334(3) 0.0651(9) Uani 1 1 d . . . . .
H32 H 0.873160 0.881863 0.055607 0.078 Uiso 1 1 calc R U . . .
C33 C 0.9072(3) 0.8999(2) -0.0667(3) 0.0653(9) Uani 1 1 d . . . . .
H33 H 0.842641 0.830578 -0.113376 0.078 Uiso 1 1 calc R U . . .
C27 C 1.0296(5) 1.0549(4) 0.1985(5) 0.0572(14) Uani 0.5 1 d . . P . .
H27A H 1.080240 1.132342 0.240276 0.086 Uiso 0.5 1 calc R U P . .
H27B H 1.084352 1.013908 0.214149 0.086 Uiso 0.5 1 calc R U P . .
H27C H 0.932847 1.036050 0.211727 0.086 Uiso 0.5 1 calc R U P . .

loop_
_atom_site_aniso_label
_atom_site_aniso_U_11
_atom_site_aniso_U_22
_atom_site_aniso_U_33
_atom_site_aniso_U_23
_atom_site_aniso_U_13
_atom_site_aniso_U_12
Fe1 0.01790(13) 0.02706(14) 0.01832(13) 0.01445(10) 0.00602(9) 0.00665(10)
O1 0.0216(6) 0.0272(6) 0.0201(6) 0.0140(5) 0.0067(5) 0.0053(5)
O2 0.0206(6) 0.0274(6) 0.0201(6) 0.0129(5) 0.0056(5) 0.0035(5)
O3 0.0260(7) 0.0396(7) 0.0431(8) 0.0286(7) 0.0163(6) 0.0165(6)
O4 0.0223(6) 0.0310(6) 0.0215(6) 0.0128(5) 0.0056(5) 0.0107(5)
O5 0.0251(7) 0.0449(8) 0.0318(7) 0.0139(6) 0.0072(6) 0.0071(6)
O6 0.0451(8) 0.0397(8) 0.0226(6) 0.0122(6) 0.0128(6) 0.0209(6)
O7 0.0236(6) 0.0422(7) 0.0269(6) 0.0165(6) 0.0112(5) 0.0151(6)
O8 0.0391(7) 0.0304(7) 0.0263(6) 0.0162(5) 0.0121(5) 0.0156(6)
O9 0.0460(8) 0.0577(9) 0.0373(8) 0.0333(7) 0.0129(7) 0.0257(7)
O10 0.0382(7) 0.0310(7) 0.0315(7) 0.0134(6) 0.0137(6) 0.0128(6)
O11 0.0712(11) 0.0341(8) 0.0304(8) 0.0128(7) 0.0086(7) 0.0134(8)
O12A 0.60(2) 0.079(4) 0.073(4) 0.007(3) -0.086(7) 0.132(8)
O13A 0.105(4) 0.0256(17) 0.084(3) 0.0118(18) -0.017(3) 0.016(2)
N9A 0.082(4) 0.0259(19) 0.053(3) 0.0117(18) -0.017(3) 0.008(2)
O12B 0.118(5) 0.103(4) 0.066(3) 0.053(3) 0.076(3) 0.053(4)
O13B 0.073(4) 0.033(2) 0.086(4) 0.025(2) 0.041(3) 0.016(2)
N9B 0.044(3) 0.040(3) 0.037(3) 0.020(2) 0.014(2) 0.013(2)
N1 0.0217(7) 0.0251(7) 0.0223(7) 0.0145(6) 0.0074(6) 0.0040(6)
N2 0.0241(7) 0.0349(8) 0.0267(8) 0.0186(7) 0.0060(6) -0.0002(6)
N3 0.0249(7) 0.0331(8) 0.0218(7) 0.0184(6) 0.0078(6) 0.0101(6)
N4 0.0186(7) 0.0248(7) 0.0222(7) 0.0124(6) 0.0040(5) 0.0049(6)
N5 0.0192(7) 0.0235(7) 0.0257(7) 0.0113(6) 0.0034(6) 0.0042(6)
N6 0.0218(7) 0.0344(8) 0.0203(7) 0.0166(6) 0.0068(6) 0.0106(6)
N7 0.0244(7) 0.0355(8) 0.0194(7) 0.0160(6) 0.0064(6) 0.0148(6)
N8 0.0244(7) 0.0306(8) 0.0295(8) 0.0186(7) 0.0101(6) 0.0086(6)
C1 0.0195(8) 0.0281(8) 0.0190(8) 0.0129(7) 0.0045(6) 0.0039(7)
C2 0.0195(8) 0.0289(9) 0.0239(8) 0.0139(7) 0.0044(6) 0.0056(7)
C3 0.0235(9) 0.0390(10) 0.0308(9) 0.0238(8) 0.0030(7) 0.0055(7)
C4 0.0264(9) 0.0463(11) 0.0221(9) 0.0195(8) 0.0017(7) -0.0010(8)
C5 0.0454(12) 0.0363(11) 0.0226(9) 0.0078(8) 0.0129(8) 0.0053(9)
C6 0.0419(11) 0.0285(9) 0.0293(10) 0.0145(8) 0.0135(8) 0.0101(8)
C7 0.0239(8) 0.0233(8) 0.0210(8) 0.0126(7) 0.0081(6) 0.0089(7)
C8 0.0290(9) 0.0314(9) 0.0255(9) 0.0186(8) 0.0088(7) 0.0062(7)
C9 0.0325(10) 0.0397(10) 0.0280(9) 0.0212(8) 0.0074(8) 0.0009(8)
C10 0.0298(9) 0.0340(9) 0.0260(9) 0.0212(8) 0.0094(7) 0.0068(8)
C11 0.0434(13) 0.0692(16) 0.0397(12) 0.0354(12) 0.0082(10) -0.0096(11)
C12 0.0268(9) 0.0431(11) 0.0288(10) 0.0183(9) 0.0024(8) -0.0016(8)
C13 0.0194(8) 0.0243(8) 0.0231(8) 0.0133(7) 0.0080(6) 0.0093(6)
C14 0.0217(8) 0.0275(8) 0.0247(9) 0.0123(7) 0.0057(7) 0.0109(7)
C15 0.0202(8) 0.0267(8) 0.0220(8) 0.0116(7) 0.0058(6) 0.0100(7)
C16 0.0217(8) 0.0317(9) 0.0195(8) 0.0118(7) 0.0051(6) 0.0122(7)
C17 0.0282(9) 0.0413(10) 0.0242(9) 0.0231(8) 0.0061(7) 0.0099(8)
C18 0.0266(9) 0.0417(10) 0.0198(8) 0.0192(8) 0.0073(7) 0.0095(8)
C19 0.0225(8) 0.0238(8) 0.0235(8) 0.0149(7) 0.0077(7) 0.0050(6)
C20 0.0223(8) 0.0305(9) 0.0315(9) 0.0187(8) 0.0081(7) 0.0083(7)
C21 0.0294(9) 0.0369(10) 0.0338(10) 0.0186(8) 0.0162(8) 0.0121(8)
C22 0.0365(10) 0.0421(11) 0.0260(9) 0.0173(8) 0.0121(8) 0.0083(9)
C23 0.0310(10) 0.0462(11) 0.0290(10) 0.0223(9) 0.0033(8) 0.0091(8)
C24 0.0231(9) 0.0376(10) 0.0312(9) 0.0208(8) 0.0083(7) 0.0103(7)
C25 0.0235(9) 0.0272(9) 0.0344(10) 0.0173(8) 0.0042(7) 0.0022(7)
C26 0.0243(9) 0.0326(10) 0.0284(9) 0.0099(8) 0.0035(7) 0.0070(7)
C31 0.0350(13) 0.0601(16) 0.116(3) 0.0459(17) 0.0242(15) 0.0305(12)
C32 0.0288(12) 0.0538(15) 0.127(3) 0.0509(18) 0.0210(15) 0.0186(11)
C33 0.0294(12) 0.0445(14) 0.128(3) 0.0423(17) 0.0157(14) 0.0184(10)
C27 0.038(3) 0.055(3) 0.088(4) 0.034(3) 0.022(3) 0.025(2)

loop_
_atom_type_symbol
_atom_type_description
_atom_type_scat_dispersion_real
_atom_type_scat_dispersion_imag
_atom_type_scat_source
C C 0.0033 0.0016 'International Tables Vol C Tables 4.2.6.8 and 6.1.1.4'
H H 0.0000 0.0000 'International Tables Vol C Tables 4.2.6.8 and 6.1.1.4'
Fe Fe 0.3463 0.8444 'International Tables Vol C Tables 4.2.6.8 and 6.1.1.4'
N N 0.0061 0.0033 'International Tables Vol C Tables 4.2.6.8 and 6.1.1.4'
O O 0.0106 0.0060 'International Tables Vol C Tables 4.2.6.8 and 6.1.1.4'

loop_
_geom_angle_atom_site_label_1
_geom_angle_atom_site_label_2
_geom_angle_atom_site_label_3
_geom_angle
_geom_angle_site_symmetry_1
_geom_angle_site_symmetry_3
_geom_angle_publ_flag
O2 Fe1 O1 100.49(5) . . ?
O2 Fe1 O3 86.53(5) . . ?
O1 Fe1 O3 95.49(5) . . ?
O2 Fe1 O4 93.67(5) . . ?
O1 Fe1 O4 86.34(5) . . ?
O3 Fe1 O4 178.09(6) . . ?
O2 Fe1 N3 166.81(5) . . ?
O1 Fe1 N3 91.34(5) . . ?
O3 Fe1 N3 86.55(6) . . ?
O4 Fe1 N3 92.87(5) . . ?
O2 Fe1 N6 90.89(5) . . ?
O1 Fe1 N6 167.14(5) . . ?
O3 Fe1 N6 91.13(6) . . ?
O4 Fe1 N6 86.98(5) . . ?
N3 Fe1 N6 78.03(6) . . ?
C7 O1 Fe1 122.04(10) . . ?
C13 O2 Fe1 124.40(11) . . ?
Fe1 O3 H1C 122.2(15) . . ?
Fe1 O3 H1D 123.5(15) . . ?
H1C O3 H1D 112(2) . . ?
Fe1 O4 H1A 121.6(14) . . ?
Fe1 O4 H1B 120.9(14) . . ?
H1A O4 H1B 110.8(19) . . ?
O13A N9A O11 122.1(5) . . ?
O13A N9A O12A 119.0(5) . . ?
O11 N9A O12A 118.7(5) . . ?
O13B N9B O11 126.5(5) . . ?
O13B N9B O12B 119.6(5) . . ?
O11 N9B O12B 114.0(5) . . ?
C7 N1 N2 108.80(13) . . ?
C7 N1 C1 128.61(14) . . ?
N2 N1 C1 122.55(14) . . ?
C9 N2 N1 109.07(15) . . ?
C9 N2 C12 129.51(16) . . ?
N1 N2 C12 121.34(14) . . ?
C10 N3 C17 119.75(15) . . ?
C10 N3 Fe1 126.25(12) . . ?
C17 N3 Fe1 113.85(11) . . ?
C13 N4 N5 108.37(13) . . ?
C13 N4 C19 126.68(14) . . ?
N5 N4 C19 123.24(13) . . ?
C14 N5 N4 109.29(14) . . ?
C14 N5 C25 128.19(15) . . ?
N4 N5 C25 121.11(14) . . ?
C16 N6 C18 119.41(15) . . ?
C16 N6 Fe1 126.71(12) . . ?
C18 N6 Fe1 113.85(11) . . ?
O6 N7 O5 120.78(15) . . ?
O6 N7 O7 120.72(15) . . ?
O5 N7 O7 118.49(15) . . ?
O9 N8 O10 121.77(16) . . ?
O9 N8 O8 119.92(15) . . ?
O10 N8 O8 118.31(15) . . ?
C6 C1 C2 122.04(16) . . ?
C6 C1 N1 118.81(16) . . ?
C2 C1 N1 119.14(15) . . ?
C1 C2 C3 118.47(17) . . ?
C1 C2 H2 120.8 . . ?
C3 C2 H2 120.8 . . ?
C4 C3 C2 120.11(18) . . ?
C4 C3 H3 119.9 . . ?
C2 C3 H3 119.9 . . ?
C5 C4 C3 120.38(17) . . ?
C5 C4 H4 119.8 . . ?
C3 C4 H4 119.8 . . ?
C4 C5 C6 120.40(18) . . ?
C4 C5 H5 119.8 . . ?
C6 C5 H5 119.8 . . ?
C1 C6 C5 118.58(18) . . ?
C1 C6 H6 120.7 . . ?
C5 C6 H6 120.7 . . ?
O1 C7 N1 122.77(15) . . ?
O1 C7 C8 130.53(16) . . ?
N1 C7 C8 106.71(15) . . ?
C9 C8 C7 106.94(16) . . ?
C9 C8 C10 127.97(16) . . ?
C7 C8 C10 125.05(17) . . ?
N2 C9 C8 108.44(16) . . ?
N2 C9 C11 122.47(18) . . ?
C8 C9 C11 129.03(18) . . ?
N3 C10 C8 121.86(16) . . ?
N3 C10 H10 119.1 . . ?
C8 C10 H10 119.1 . . ?
C9 C11 H11A 109.5 . . ?
C9 C11 H11B 109.5 . . ?
H11A C11 H11B 109.5 . . ?
C9 C11 H11C 109.5 . . ?
H11A C11 H11C 109.5 . . ?
H11B C11 H11C 109.5 . . ?
N2 C12 H12A 109.5 . . ?
N2 C12 H12B 109.5 . . ?
H12A C12 H12B 109.5 . . ?
N2 C12 H12C 109.5 . . ?
H12A C12 H12C 109.5 . . ?
H12B C12 H12C 109.5 . . ?
O2 C13 N4 121.69(15) . . ?
O2 C13 C15 130.94(15) . . ?
N4 C13 C15 107.38(15) . . ?
N5 C14 C15 108.39(15) . . ?
N5 C14 C26 121.40(16) . . ?
C15 C14 C26 130.11(16) . . ?
C14 C15 C13 106.52(15) . . ?
C14 C15 C16 128.71(16) . . ?
C13 C15 C16 124.77(16) . . ?
N6 C16 C15 122.09(16) . . ?
N6 C16 H16 119.0 . . ?
C15 C16 H16 119.0 . . ?
N3 C17 C18 107.63(14) . . ?
N3 C17 H17A 110.2 . . ?
C18 C17 H17A 110.2 . . ?
N3 C17 H17B 110.2 . . ?
C18 C17 H17B 110.2 . . ?
H17A C17 H17B 108.5 . . ?
N6 C18 C17 107.99(14) . . ?
N6 C18 H18A 110.1 . . ?
C17 C18 H18A 110.1 . . ?
N6 C18 H18B 110.1 . . ?
C17 C18 H18B 110.1 . . ?
H18A C18 H18B 108.4 . . ?
C24 C19 C20 121.87(16) . . ?
C24 C19 N4 118.18(15) . . ?
C20 C19 N4 119.89(15) . . ?
C21 C20 C19 118.44(17) . . ?
C21 C20 H20 120.8 . . ?
C19 C20 H20 120.8 . . ?
C22 C21 C20 120.29(17) . . ?
C22 C21 H21 119.9 . . ?
C20 C21 H21 119.9 . . ?
C23 C22 C21 120.29(18) . . ?
C23 C22 H22 119.9 . . ?
C21 C22 H22 119.9 . . ?
C22 C23 C24 120.27(18) . . ?
C22 C23 H23 119.9 . . ?
C24 C23 H23 119.9 . . ?
C19 C24 C23 118.80(17) . . ?
C19 C24 H24 120.6 . . ?
C23 C24 H24 120.6 . . ?
N5 C25 H25A 109.5 . . ?
N5 C25 H25B 109.5 . . ?
H25A C25 H25B 109.5 . . ?
N5 C25 H25C 109.5 . . ?
H25A C25 H25C 109.5 . . ?
H25B C25 H25C 109.5 . . ?
C14 C26 H26A 109.5 . . ?
C14 C26 H26B 109.5 . . ?
H26A C26 H26B 109.5 . . ?
C14 C26 H26C 109.5 . . ?
H26A C26 H26C 109.5 . . ?
H26B C26 H26C 109.5 . . ?
C27 C31 C32 116.4(4) . . ?
C27 C31 C33 124.9(4) . 2_775 ?
C32 C31 C33 118.7(3) . 2_775 ?
C33 C32 C31 119.8(3) . . ?
C33 C32 H32 120.1 . . ?
C31 C32 H32 120.1 . . ?
C32 C33 C31 121.6(3) . 2_775 ?
C32 C33 H33 119.2 . . ?
C31 C33 H33 119.2 2_775 . ?
C31 C27 H27A 109.5 . . ?
C31 C27 H27B 109.5 . . ?
H27A C27 H27B 109.5 . . ?
C31 C27 H27C 109.5 . . ?
H27A C27 H27C 109.5 . . ?
H27B C27 H27C 109.5 . . ?

loop_
_geom_bond_atom_site_label_1
_geom_bond_atom_site_label_2
_geom_bond_distance
_geom_bond_site_symmetry_2
_geom_bond_publ_flag
Fe1 O2 1.9570(12) . ?
Fe1 O1 1.9763(12) . ?
Fe1 O3 2.0144(13) . ?
Fe1 O4 2.0355(12) . ?
Fe1 N3 2.0947(14) . ?
Fe1 N6 2.1310(15) . ?
O1 C7 1.278(2) . ?
O2 C13 1.279(2) . ?
O3 H1C 0.924(16) . ?
O3 H1D 0.913(16) . ?
O4 H1A 0.920(16) . ?
O4 H1B 0.914(15) . ?
O5 N7 1.259(2) . ?
O6 N7 1.235(2) . ?
O7 N7 1.2620(19) . ?
O8 N8 1.278(2) . ?
O9 N8 1.233(2) . ?
O10 N8 1.244(2) . ?
O11 N9A 1.227(5) . ?
O11 N9B 1.229(5) . ?
O12A N9A 1.240(7) . ?
O13A N9A 1.213(6) . ?
O12B N9B 1.267(7) . ?
O13B N9B 1.217(7) . ?
N1 C7 1.353(2) . ?
N1 N2 1.388(2) . ?
N1 C1 1.437(2) . ?
N2 C9 1.328(2) . ?
N2 C12 1.455(2) . ?
N3 C10 1.285(2) . ?
N3 C17 1.466(2) . ?
N4 C13 1.357(2) . ?
N4 N5 1.387(2) . ?
N4 C19 1.433(2) . ?
N5 C14 1.331(2) . ?
N5 C25 1.465(2) . ?
N6 C16 1.285(2) . ?
N6 C18 1.473(2) . ?
C1 C6 1.378(3) . ?
C1 C2 1.385(2) . ?
C2 C3 1.390(2) . ?
C2 H2 0.9500 . ?
C3 C4 1.386(3) . ?
C3 H3 0.9500 . ?
C4 C5 1.375(3) . ?
C4 H4 0.9500 . ?
C5 C6 1.390(3) . ?
C5 H5 0.9500 . ?
C6 H6 0.9500 . ?
C7 C8 1.416(2) . ?
C8 C9 1.393(3) . ?
C8 C10 1.426(3) . ?
C9 C11 1.493(3) . ?
C10 H10 0.9500 . ?
C11 H11A 0.9800 . ?
C11 H11B 0.9800 . ?
C11 H11C 0.9800 . ?
C12 H12A 0.9800 . ?
C12 H12B 0.9800 . ?
C12 H12C 0.9800 . ?
C13 C15 1.413(2) . ?
C14 C15 1.401(2) . ?
C14 C26 1.487(2) . ?
C15 C16 1.431(2) . ?
C16 H16 0.9500 . ?
C17 C18 1.522(3) . ?
C17 H17A 0.9900 . ?
C17 H17B 0.9900 . ?
C18 H18A 0.9900 . ?
C18 H18B 0.9900 . ?
C19 C24 1.381(2) . ?
C19 C20 1.388(2) . ?
C20 C21 1.387(3) . ?
C20 H20 0.9500 . ?
C21 C22 1.386(3) . ?
C21 H21 0.9500 . ?
C22 C23 1.381(3) . ?
C22 H22 0.9500 . ?
C23 C24 1.386(3) . ?
C23 H23 0.9500 . ?
C24 H24 0.9500 . ?
C25 H25A 0.9800 . ?
C25 H25B 0.9800 . ?
C25 H25C 0.9800 . ?
C26 H26A 0.9800 . ?
C26 H26B 0.9800 . ?
C26 H26C 0.9800 . ?
C31 C27 1.338(7) . ?
C31 C32 1.382(4) . ?
C31 C33 1.401(4) 2_775 ?
C32 C33 1.369(5) . ?
C32 H32 0.9500 . ?
C33 H33 0.9500 . ?
C27 H27A 0.9800 . ?
C27 H27B 0.9800 . ?
C27 H27C 0.9800 . ?

loop_
_geom_hbond_atom_site_label_D
_geom_hbond_atom_site_label_H
_geom_hbond_atom_site_label_A
_geom_hbond_distance_DH
_geom_hbond_distance_HA
_geom_hbond_distance_DA
_geom_hbond_angle_DHA
_geom_hbond_site_symmetry_A
_geom_hbond_publ_flag
O3 H1C O11 0.924(16) 1.676(17) 2.590(2) 169(2) 2_666 yes
O3 H1C O12A^a 0.924(16) 2.35(2) 3.025(6) 129(2) 2_666 yes
O3 H1C N9A^a 0.924(16) 2.319(18) 3.197(5) 158(2) 2_666 yes
O3 H1C O12B^b 0.924(16) 2.62(2) 3.317(6) 132.6(19) 2_666 yes
O3 H1C N9B^b 0.924(16) 2.534(19) 3.412(6) 159(2) 2_666 yes
O3 H1D O5 0.913(16) 1.803(18) 2.6805(18) 161(2) 1_655 yes
O3 H1D N7 0.913(16) 2.603(17) 3.4962(19) 166(2) 1_655 yes
O4 H1A O7 0.920(16) 1.764(16) 2.6822(18) 175(2) . yes
O4 H1A N7 0.920(16) 2.602(17) 3.4752(19) 158.6(18) . yes
O4 H1B O8 0.914(15) 1.693(16) 2.6029(18) 174(2) 2_667 yes
O4 H1B N8 0.914(15) 2.538(17) 3.402(2) 157.9(19) 2_667 yes
C2 H2 O7 0.95 2.48 3.288(2) 143.3 . yes
C6 H6 O13A^a 0.95 2.41 3.041(4) 123.4 1_545 yes
C10 H10 O8 0.95 2.37 3.296(2) 163.2 . yes
C10 H10 O10 0.95 2.58 3.407(2) 145.2 . yes
C11 H11C O12B^b 0.98 2.24 3.004(7) 134.0 2_566 yes
C11 H11C N9B^b 0.98 2.39 3.169(7) 136.5 2_566 yes
C12 H12A O12B^b 0.98 2.34 3.246(5) 153.2 2_566 yes
C12 H12B O13A^a 0.98 2.50 3.459(5) 166.0 1_545 yes
C16 H16 O11 0.95 2.38 3.292(2) 160.6 1_656 yes
C17 H17B O6 0.99 2.50 3.112(2) 119.6 2_667 yes
C18 H18A O8 0.99 2.51 3.253(2) 131.5 2_667 yes
C25 H25A O10 0.98 2.62 3.198(2) 117.5 1_665 yes
C25 H25C O9 0.98 2.43 3.208(2) 136.0 2_767 yes
C26 H26A O11 0.98 2.48 3.430(3) 163.0 1_656 yes
C26 H26A O13B^b 0.98 2.58 3.428(6) 144.4 1_656 yes
C26 H26C O10 0.98 2.36 3.312(2) 163.0 2_767 yes

loop_
_geom_torsion_atom_site_label_1
_geom_torsion_atom_site_label_2
_geom_torsion_atom_site_label_3
_geom_torsion_atom_site_label_4
_geom_torsion
_geom_torsion_site_symmetry_1
_geom_torsion_site_symmetry_2
_geom_torsion_site_symmetry_3
_geom_torsion_site_symmetry_4
_geom_torsion_publ_flag
C7 N1 N2 C9 -0.8(2) . . . . ?
C1 N1 N2 C9 -178.79(16) . . . . ?
C7 N1 N2 C12 176.44(17) . . . . ?
C1 N1 N2 C12 -1.5(3) . . . . ?
C13 N4 N5 C14 -2.13(18) . . . . ?
C19 N4 N5 C14 -168.12(15) . . . . ?
C13 N4 N5 C25 -169.66(15) . . . . ?
C19 N4 N5 C25 24.4(2) . . . . ?
C7 N1 C1 C6 109.4(2) . . . . ?
N2 N1 C1 C6 -73.0(2) . . . . ?
C7 N1 C1 C2 -70.2(2) . . . . ?
N2 N1 C1 C2 107.33(19) . . . . ?
C6 C1 C2 C3 -1.0(3) . . . . ?
N1 C1 C2 C3 178.69(15) . . . . ?
C1 C2 C3 C4 0.9(3) . . . . ?
C2 C3 C4 C5 0.1(3) . . . . ?
C3 C4 C5 C6 -1.2(3) . . . . ?
C2 C1 C6 C5 0.0(3) . . . . ?
N1 C1 C6 C5 -179.68(17) . . . . ?
C4 C5 C6 C1 1.1(3) . . . . ?
Fe1 O1 C7 N1 168.19(12) . . . . ?
Fe1 O1 C7 C8 -12.1(3) . . . . ?
N2 N1 C7 O1 -178.65(15) . . . . ?
C1 N1 C7 O1 -0.8(3) . . . . ?
N2 N1 C7 C8 1.60(19) . . . . ?
C1 N1 C7 C8 179.43(16) . . . . ?
O1 C7 C8 C9 178.47(18) . . . . ?
N1 C7 C8 C9 -1.8(2) . . . . ?
O1 C7 C8 C10 -3.4(3) . . . . ?
N1 C7 C8 C10 176.28(17) . . . . ?
N1 N2 C9 C8 -0.4(2) . . . . ?
C12 N2 C9 C8 -177.32(19) . . . . ?
N1 N2 C9 C11 177.1(2) . . . . ?
C12 N2 C9 C11 0.1(4) . . . . ?
C7 C8 C9 N2 1.3(2) . . . . ?
C10 C8 C9 N2 -176.67(19) . . . . ?
C7 C8 C9 C11 -175.9(2) . . . . ?
C10 C8 C9 C11 6.1(4) . . . . ?
C17 N3 C10 C8 -178.68(17) . . . . ?
Fe1 N3 C10 C8 6.1(3) . . . . ?
C9 C8 C10 N3 -175.8(2) . . . . ?
C7 C8 C10 N3 6.5(3) . . . . ?
Fe1 O2 C13 N4 176.16(11) . . . . ?
Fe1 O2 C13 C15 -3.9(2) . . . . ?
N5 N4 C13 O2 -178.96(14) . . . . ?
C19 N4 C13 O2 -13.6(3) . . . . ?
N5 N4 C13 C15 1.11(17) . . . . ?
C19 N4 C13 C15 166.48(15) . . . . ?
N4 N5 C14 C15 2.26(19) . . . . ?
C25 N5 C14 C15 168.66(16) . . . . ?
N4 N5 C14 C26 -174.54(15) . . . . ?
C25 N5 C14 C26 -8.1(3) . . . . ?
N5 C14 C15 C13 -1.54(19) . . . . ?
C26 C14 C15 C13 174.89(17) . . . . ?
N5 C14 C15 C16 178.44(16) . . . . ?
C26 C14 C15 C16 -5.1(3) . . . . ?
O2 C13 C15 C14 -179.69(17) . . . . ?
N4 C13 C15 C14 0.23(18) . . . . ?
O2 C13 C15 C16 0.3(3) . . . . ?
N4 C13 C15 C16 -179.76(15) . . . . ?
C18 N6 C16 C15 179.97(15) . . . . ?
Fe1 N6 C16 C15 2.3(2) . . . . ?
C14 C15 C16 N6 -179.50(17) . . . . ?
C13 C15 C16 N6 0.5(3) . . . . ?
C10 N3 C17 C18 -135.17(17) . . . . ?
Fe1 N3 C17 C18 40.59(17) . . . . ?
C16 N6 C18 C17 -145.07(16) . . . . ?
Fe1 N6 C18 C17 32.89(17) . . . . ?
N3 C17 C18 N6 -46.45(18) . . . . ?
C13 N4 C19 C24 67.0(2) . . . . ?
N5 N4 C19 C24 -129.65(17) . . . . ?
C13 N4 C19 C20 -110.20(19) . . . . ?
N5 N4 C19 C20 53.1(2) . . . . ?
C24 C19 C20 C21 1.4(3) . . . . ?
N4 C19 C20 C21 178.47(16) . . . . ?
C19 C20 C21 C22 -1.5(3) . . . . ?
C20 C21 C22 C23 0.1(3) . . . . ?
C21 C22 C23 C24 1.6(3) . . . . ?
C20 C19 C24 C23 0.3(3) . . . . ?
N4 C19 C24 C23 -176.88(16) . . . . ?
C22 C23 C24 C19 -1.8(3) . . . . ?
C27 C31 C32 C33 -179.8(3) . . . . ?
C33 C31 C32 C33 -0.4(4) 2_775 . . . ?
C31 C32 C33 C31 0.4(4) . . . 2_775 ?
